data_1517057
loop_
_publ_author_name
'Tiffany M. Smith'
'Diona Symester'
'Kathryn Perrin'
'Jose Vargas'
'Michael Tichenor'
'Charles J. O-Connor'
'Jon Zubieta'

_publ_section_title
;
 Hydrothermal syntheses and structural chemistry of Mn(II), Co(II) and
 Ni(II) coordination polymers with xylyl-diphosphonate ligands
;
_journal_name_full
;
Inorganica Chimica Acta
;
_journal_page_first 46
_journal_page_last 59
_journal_volume 402
_journal_year 2013
_chemical_formula_moiety 'C32 H26 N6 Ni O6 P2'
_chemical_formula_sum 'C32 H26 N6 Ni O6 P2'
_chemical_formula_weight 711.24
_space_group_IT_number 2
_symmetry_cell_setting triclinic
_symmetry_space_group_name_Hall '-P 1'
_symmetry_space_group_name_H-M 'P -1'
_atom_sites_solution_hydrogens geom
_atom_sites_solution_primary direct
_atom_sites_solution_secondary difmap
_cell_angle_alpha 72.1320(10)
_cell_angle_beta 72.7960(10)
_cell_angle_gamma 76.9610(10)
_cell_formula_units_Z 2
_cell_length_a 10.0453(9)
_cell_length_b 10.7094(10)
_cell_length_c 15.4596(14)
_cell_measurement_reflns_used 4244
_cell_measurement_temperature 90(2)
_cell_measurement_theta_max 28.19
_cell_measurement_theta_min 2.27
_cell_volume 1495.4(2)
_computing_cell_refinement 'Bruker SAINT (Bruker, 2011)'
_computing_data_collection 'Bruker APEX2 (Bruker, 2011)'
_computing_data_reduction 'Bruker SAINT (Bruker, 2011)'
_computing_molecular_graphics 'CrystalMaker (Palmer, 2010)'
_computing_publication_material 'Bruker SHELXTL (Bruker, 2011)'
_computing_structure_refinement 'SHELXL-97 (Sheldrick, 2008)'
_computing_structure_solution 'SHELXS-97 (Sheldrick, 2008)'
_diffrn_ambient_temperature 90(2)
_diffrn_measured_fraction_theta_full 0.996
_diffrn_measured_fraction_theta_max 0.996
_diffrn_measurement_device_type 'Bruker APEX-II CCD'
_diffrn_measurement_method '\f and \w scans'
_diffrn_radiation_monochromator graphite
_diffrn_radiation_source 'fine-focus sealed tube'
_diffrn_radiation_type MoK\a
_diffrn_radiation_wavelength 0.71073
_diffrn_reflns_av_R_equivalents 0.0357
_diffrn_reflns_av_sigmaI/netI 0.0554
_diffrn_reflns_limit_h_max 11
_diffrn_reflns_limit_h_min -11
_diffrn_reflns_limit_k_max 12
_diffrn_reflns_limit_k_min -12
_diffrn_reflns_limit_l_max 18
_diffrn_reflns_limit_l_min -18
_diffrn_reflns_number 11335
_diffrn_reflns_theta_full 25.03
_diffrn_reflns_theta_max 25.03
_diffrn_reflns_theta_min 1.43
_exptl_absorpt_coefficient_mu 0.814
_exptl_absorpt_correction_T_max 0.9230
_exptl_absorpt_correction_T_min 0.8541
_exptl_absorpt_correction_type multi-scan
_exptl_absorpt_process_details 'SADABS SHELXL-97 (Sheldrick, 2008)'
_exptl_crystal_colour green
_exptl_crystal_density_diffrn 1.580
_exptl_crystal_density_method 'not measured'
_exptl_crystal_description block
_exptl_crystal_F_000 732
_exptl_crystal_size_max 0.20
_exptl_crystal_size_mid 0.20
_exptl_crystal_size_min 0.10
_refine_diff_density_max 0.546
_refine_diff_density_min -0.504
_refine_diff_density_rms 0.072
_refine_ls_extinction_method none
_refine_ls_goodness_of_fit_ref 0.889
_refine_ls_hydrogen_treatment constr
_refine_ls_matrix_type full
_refine_ls_number_parameters 426
_refine_ls_number_reflns 5265
_refine_ls_number_restraints 0
_refine_ls_restrained_S_all 0.889
_refine_ls_R_factor_all 0.0392
_refine_ls_R_factor_gt 0.0299
_refine_ls_shift/su_max 0.001
_refine_ls_shift/su_mean 0.000
_refine_ls_structure_factor_coef Fsqd
_refine_ls_weighting_details 'calc w=1/[\s^2^(Fo^2^)+(0.0399P)^2^+0.0000P] where P=(Fo^2^+2Fc^2^)/3'
_refine_ls_weighting_scheme calc
_refine_ls_wR_factor_gt 0.0710
_refine_ls_wR_factor_ref 0.0758
_reflns_number_gt 4335
_reflns_number_total 5265
_reflns_threshold_expression >2sigma(I)
_cod_data_source_file ICA-2013-402-46-59-15.cif
_cod_data_source_block compound_15
_cod_original_sg_symbol_Hall -P1
_cod_original_sg_symbol_H-M P-1
_cod_database_code 1517057

loop_
_symmetry_equiv_pos_as_xyz
'x, y, z'
'-x, -y, -z'

loop_
_atom_site_label
_atom_site_type_symbol
_atom_site_fract_x
_atom_site_fract_y
_atom_site_fract_z
_atom_site_U_iso_or_equiv
_atom_site_adp_type
_atom_site_occupancy
_atom_site_symmetry_multiplicity
_atom_site_calc_flag
_atom_site_refinement_flags
Ni1 Ni 0.44391(3) 0.19650(3) 0.369917(19) 0.01071(9) Uani 1 1 d .
P1 P 0.12948(6) 0.37197(6) 0.41273(4) 0.01148(14) Uani 1 1 d .
P2 P 0.27475(6) 0.02516(6) 0.58187(4) 0.01127(14) Uani 1 1 d .
O1 O 0.38421(15) -0.05017(14) 0.63430(10) 0.0135(3) Uani 1 1 d .
O2 O 0.32172(15) 0.08357(14) 0.47767(10) 0.0135(3) Uani 1 1 d .
O3 O 0.27773(15) 0.35244(14) 0.35467(10) 0.0133(3) Uani 1 1 d .
O4 O 0.11221(15) 0.35676(14) 0.51621(10) 0.0131(3) Uani 1 1 d .
O5 O 0.05876(16) 0.51517(14) 0.36772(10) 0.0158(4) Uani 1 1 d .
H5' H 0.0060 0.5481 0.4093 0.019 Uiso 1 1 calc R
O6 O 0.18916(16) 0.13711(15) 0.63245(10) 0.0164(4) Uani 1 1 d .
H6' H 0.1641 0.2031 0.5936 0.020 Uiso 1 1 calc R
N1 N 0.40451(18) 0.13756(17) 0.26340(13) 0.0121(4) Uani 1 1 d .
N2 N 0.55627(18) 0.30956(17) 0.25350(12) 0.0114(4) Uani 1 1 d .
N3 N 0.53236(18) 0.30343(17) 0.42575(12) 0.0122(4) Uani 1 1 d .
N4 N 0.6084(2) 0.69656(18) 0.23261(13) 0.0177(4) Uani 1 1 d .
N5 N 0.69471(19) 0.47023(18) 0.09668(13) 0.0144(4) Uani 1 1 d .
N6 N 0.7622(2) 0.20734(18) -0.00211(13) 0.0172(4) Uani 1 1 d .
C1 C 0.3132(2) 0.0563(2) 0.27620(16) 0.0151(5) Uani 1 1 d .
H1 H 0.2689 0.0149 0.3371 0.018 Uiso 1 1 calc R
C2 C 0.2820(2) 0.0313(2) 0.20227(16) 0.0190(5) Uani 1 1 d .
H2 H 0.2183 -0.0260 0.2132 0.023 Uiso 1 1 calc R
C3 C 0.3471(2) 0.0931(2) 0.11190(17) 0.0204(6) Uani 1 1 d .
H3 H 0.3272 0.0785 0.0611 0.024 Uiso 1 1 calc R
C4 C 0.4425(2) 0.1773(2) 0.09774(16) 0.0176(5) Uani 1 1 d .
H4 H 0.4870 0.2201 0.0373 0.021 Uiso 1 1 calc R
C5 C 0.4710(2) 0.1970(2) 0.17514(15) 0.0121(5) Uani 1 1 d .
C6 C 0.5644(2) 0.2902(2) 0.17049(16) 0.0132(5) Uani 1 1 d .
C7 C 0.6151(2) 0.4034(2) 0.26243(16) 0.0123(5) Uani 1 1 d .
C8 C 0.6713(2) 0.4969(2) 0.17945(15) 0.0134(5) Uani 1 1 d .
C9 C 0.6519(2) 0.3635(2) 0.09131(15) 0.0127(5) Uani 1 1 d .
C10 C 0.7002(2) 0.3331(2) -0.00186(16) 0.0151(5) Uani 1 1 d .
C11 C 0.6815(2) 0.4305(2) -0.08183(16) 0.0172(5) Uani 1 1 d .
H11 H 0.6400 0.5162 -0.0782 0.021 Uiso 1 1 calc R
C12 C 0.7252(3) 0.3991(2) -0.16745(16) 0.0208(6) Uani 1 1 d .
H12 H 0.7106 0.4619 -0.2220 0.025 Uiso 1 1 calc R
C13 C 0.7910(3) 0.2716(2) -0.16930(17) 0.0256(6) Uani 1 1 d .
H13 H 0.8238 0.2473 -0.2256 0.031 Uiso 1 1 calc R
C14 C 0.8075(3) 0.1806(2) -0.08612(17) 0.0234(6) Uani 1 1 d .
H14 H 0.8528 0.0954 -0.0887 0.028 Uiso 1 1 calc R
C15 C 0.7014(2) 0.6289(2) 0.17400(15) 0.0147(5) Uani 1 1 d .
C16 C 0.8170(2) 0.6808(2) 0.10788(16) 0.0193(5) Uani 1 1 d .
H16 H 0.8804 0.6309 0.0693 0.023 Uiso 1 1 calc R
C17 C 0.8354(3) 0.8083(2) 0.10083(17) 0.0237(6) Uani 1 1 d .
H17 H 0.9109 0.8458 0.0567 0.028 Uiso 1 1 calc R
C18 C 0.7409(3) 0.8786(2) 0.15988(17) 0.0228(6) Uani 1 1 d .
H18 H 0.7509 0.9643 0.1564 0.027 Uiso 1 1 calc R
C19 C 0.6307(3) 0.8187(2) 0.22452(17) 0.0204(6) Uani 1 1 d .
H19 H 0.5680 0.8663 0.2650 0.024 Uiso 1 1 calc R
C20 C 0.6141(2) 0.3917(2) 0.36108(15) 0.0116(5) Uani 1 1 d .
C21 C 0.6958(2) 0.4556(2) 0.38731(16) 0.0145(5) Uani 1 1 d .
H21 H 0.7533 0.5137 0.3422 0.017 Uiso 1 1 calc R
C22 C 0.6906(2) 0.4321(2) 0.48141(16) 0.0155(5) Uani 1 1 d .
H22 H 0.7443 0.4747 0.5001 0.019 Uiso 1 1 calc R
C23 C 0.6051(2) 0.3449(2) 0.54735(16) 0.0159(5) Uani 1 1 d .
H23 H 0.5990 0.3287 0.6109 0.019 Uiso 1 1 calc R
C24 C 0.5283(2) 0.2819(2) 0.51627(15) 0.0146(5) Uani 1 1 d .
H24 H 0.4717 0.2222 0.5604 0.018 Uiso 1 1 calc R
C25 C 0.1483(2) -0.0787(2) 0.59153(15) 0.0147(5) Uani 1 1 d .
H25A H 0.0730 -0.0206 0.5651 0.018 Uiso 1 1 calc R
H25B H 0.1950 -0.1367 0.5506 0.018 Uiso 1 1 calc R
C26 C 0.0790(2) -0.1653(2) 0.68453(15) 0.0130(5) Uani 1 1 d .
C27 C 0.0963(2) -0.1600(2) 0.76961(15) 0.0148(5) Uani 1 1 d .
H27 H 0.1511 -0.1008 0.7699 0.018 Uiso 1 1 calc R
C28 C 0.0330(2) -0.2417(2) 0.85391(16) 0.0158(5) Uani 1 1 d .
H28 H 0.0439 -0.2361 0.9102 0.019 Uiso 1 1 calc R
C29 C -0.0466(2) -0.3317(2) 0.85352(16) 0.0180(5) Uani 1 1 d .
H29 H -0.0879 -0.3880 0.9095 0.022 Uiso 1 1 calc R
C30 C -0.0644(2) -0.3372(2) 0.76950(16) 0.0158(5) Uani 1 1 d .
H30 H -0.1178 -0.3979 0.7699 0.019 Uiso 1 1 calc R
C31 C -0.0049(2) -0.2546(2) 0.68478(15) 0.0131(5) Uani 1 1 d .
C32 C -0.0291(2) -0.2556(2) 0.59266(15) 0.0134(5) Uani 1 1 d .
H32A H 0.0630 -0.2684 0.5504 0.016 Uiso 1 1 calc R
H32B H -0.0743 -0.1674 0.5667 0.016 Uiso 1 1 calc R

loop_
_atom_site_aniso_label
_atom_site_aniso_U_11
_atom_site_aniso_U_22
_atom_site_aniso_U_33
_atom_site_aniso_U_23
_atom_site_aniso_U_13
_atom_site_aniso_U_12
Ni1 0.01018(16) 0.01057(16) 0.01100(16) -0.00211(12) -0.00228(12) -0.00212(11)
P1 0.0111(3) 0.0105(3) 0.0122(3) -0.0026(2) -0.0027(2) -0.0008(2)
P2 0.0106(3) 0.0106(3) 0.0118(3) -0.0020(2) -0.0022(2) -0.0020(2)
O1 0.0123(8) 0.0140(8) 0.0140(8) -0.0026(7) -0.0042(7) -0.0019(6)
O2 0.0135(8) 0.0129(8) 0.0132(8) -0.0024(7) -0.0022(7) -0.0031(6)
O3 0.0108(8) 0.0126(8) 0.0155(8) -0.0021(7) -0.0028(7) -0.0020(6)
O4 0.0143(8) 0.0120(8) 0.0131(8) -0.0033(7) -0.0045(7) -0.0003(6)
O5 0.0179(9) 0.0132(8) 0.0122(8) -0.0036(7) -0.0013(7) 0.0028(7)
O6 0.0200(9) 0.0116(8) 0.0136(9) -0.0012(7) -0.0047(7) 0.0034(7)
N1 0.0097(10) 0.0102(10) 0.0157(10) -0.0024(8) -0.0041(8) 0.0000(8)
N2 0.0091(10) 0.0103(10) 0.0137(10) -0.0024(8) -0.0042(8) 0.0013(8)
N3 0.0109(10) 0.0116(10) 0.0133(10) -0.0029(8) -0.0023(8) -0.0012(8)
N4 0.0205(11) 0.0135(10) 0.0175(11) -0.0030(9) -0.0037(9) -0.0017(8)
N5 0.0138(10) 0.0125(10) 0.0155(11) -0.0022(8) -0.0033(8) -0.0014(8)
N6 0.0189(11) 0.0165(11) 0.0186(11) -0.0057(9) -0.0042(9) -0.0062(8)
C1 0.0131(12) 0.0119(12) 0.0185(13) -0.0030(10) -0.0020(10) -0.0019(9)
C2 0.0174(13) 0.0190(13) 0.0239(14) -0.0070(11) -0.0057(11) -0.0065(10)
C3 0.0207(13) 0.0235(14) 0.0221(14) -0.0096(11) -0.0088(11) -0.0034(11)
C4 0.0175(13) 0.0214(13) 0.0124(12) -0.0037(10) -0.0007(10) -0.0048(10)
C5 0.0113(12) 0.0109(12) 0.0134(12) -0.0027(10) -0.0030(9) -0.0009(9)
C6 0.0119(12) 0.0114(12) 0.0152(12) -0.0027(10) -0.0053(10) 0.0019(9)
C7 0.0070(11) 0.0117(12) 0.0169(12) -0.0047(10) -0.0016(9) 0.0011(9)
C8 0.0113(12) 0.0136(12) 0.0135(12) -0.0028(10) -0.0017(9) -0.0013(9)
C9 0.0115(12) 0.0116(12) 0.0141(12) -0.0001(10) -0.0056(9) -0.0010(9)
C10 0.0136(12) 0.0171(12) 0.0165(13) -0.0042(10) -0.0020(10) -0.0086(10)
C11 0.0161(12) 0.0156(13) 0.0188(13) -0.0013(10) -0.0030(10) -0.0064(10)
C12 0.0278(14) 0.0225(14) 0.0129(13) 0.0012(11) -0.0048(11) -0.0139(11)
C13 0.0378(16) 0.0262(15) 0.0155(14) -0.0070(12) -0.0017(12) -0.0140(12)
C14 0.0287(15) 0.0191(13) 0.0243(15) -0.0100(11) -0.0038(12) -0.0049(11)
C15 0.0166(12) 0.0146(12) 0.0130(12) -0.0012(10) -0.0057(10) -0.0034(10)
C16 0.0227(13) 0.0192(13) 0.0166(13) -0.0058(11) -0.0016(11) -0.0070(10)
C17 0.0269(14) 0.0229(14) 0.0219(14) -0.0026(11) -0.0022(11) -0.0143(11)
C18 0.0329(15) 0.0132(13) 0.0258(15) -0.0028(11) -0.0121(12) -0.0068(11)
C19 0.0254(14) 0.0139(13) 0.0210(14) -0.0048(11) -0.0063(11) -0.0001(10)
C20 0.0082(11) 0.0100(11) 0.0154(12) -0.0032(10) -0.0030(9) 0.0015(9)
C21 0.0118(12) 0.0125(12) 0.0190(13) -0.0047(10) -0.0020(10) -0.0026(9)
C22 0.0129(12) 0.0145(12) 0.0221(13) -0.0078(11) -0.0068(10) -0.0005(9)
C23 0.0140(12) 0.0187(13) 0.0159(13) -0.0075(10) -0.0050(10) 0.0014(10)
C24 0.0131(12) 0.0155(12) 0.0130(12) -0.0026(10) -0.0016(10) -0.0014(9)
C25 0.0143(12) 0.0167(12) 0.0140(12) -0.0023(10) -0.0036(10) -0.0061(10)
C26 0.0099(11) 0.0139(12) 0.0130(12) -0.0021(10) -0.0017(9) -0.0007(9)
C27 0.0115(12) 0.0166(12) 0.0175(13) -0.0041(10) -0.0046(10) -0.0037(9)
C28 0.0150(12) 0.0206(13) 0.0108(12) -0.0031(10) -0.0032(10) -0.0020(10)
C29 0.0175(13) 0.0192(13) 0.0132(13) 0.0007(10) -0.0007(10) -0.0058(10)
C30 0.0151(12) 0.0162(12) 0.0167(13) -0.0029(10) -0.0031(10) -0.0064(10)
C31 0.0096(11) 0.0137(12) 0.0147(12) -0.0029(10) -0.0035(10) 0.0007(9)
C32 0.0112(11) 0.0137(12) 0.0131(12) -0.0014(10) -0.0009(9) -0.0030(9)

loop_
_atom_type_symbol
_atom_type_description
_atom_type_scat_dispersion_real
_atom_type_scat_dispersion_imag
_atom_type_scat_source
C C 0.0033 0.0016 'International Tables Vol C Tables 4.2.6.8 and 6.1.1.4'
N N 0.0061 0.0033 'International Tables Vol C Tables 4.2.6.8 and 6.1.1.4'
O O 0.0106 0.0060 'International Tables Vol C Tables 4.2.6.8 and 6.1.1.4'
P P 0.1023 0.0942 'International Tables Vol C Tables 4.2.6.8 and 6.1.1.4'
Ni Ni 0.3393 1.1124 'International Tables Vol C Tables 4.2.6.8 and 6.1.1.4'
H H 0.0000 0.0000 'International Tables Vol C Tables 4.2.6.8 and 6.1.1.4'

loop_
_geom_angle_atom_site_label_1
_geom_angle_atom_site_label_2
_geom_angle_atom_site_label_3
_geom_angle
_geom_angle_site_symmetry_1
_geom_angle_site_symmetry_3
O2 Ni1 N2 174.66(7) . .
O2 Ni1 O1 93.81(6) . 2_656
N2 Ni1 O1 88.04(6) . 2_656
O2 Ni1 O3 92.29(6) . .
N2 Ni1 O3 85.48(6) . .
O1 Ni1 O3 172.34(6) 2_656 .
O2 Ni1 N3 106.87(7) . .
N2 Ni1 N3 78.02(7) . .
O1 Ni1 N3 92.66(6) 2_656 .
O3 Ni1 N3 89.99(6) . .
O2 Ni1 N1 97.15(7) . .
N2 Ni1 N1 77.96(7) . .
O1 Ni1 N1 86.29(6) 2_656 .
O3 Ni1 N1 88.36(6) . .
N3 Ni1 N1 155.97(7) . .
O3 P1 O4 116.43(9) . .
O3 P1 O5 107.24(9) . .
O4 P1 O5 109.18(8) . .
O3 P1 C32 110.72(9) . 2_556
O4 P1 C32 105.88(10) . 2_556
O5 P1 C32 107.04(10) . 2_556
O1 P2 O2 118.53(9) . .
O1 P2 O6 106.49(9) . .
O2 P2 O6 110.44(8) . .
O1 P2 C25 111.41(10) . .
O2 P2 C25 103.28(9) . .
O6 P2 C25 106.11(10) . .
P2 O1 Ni1 142.09(9) . 2_656
P2 O2 Ni1 149.43(10) . .
P1 O3 Ni1 131.80(9) . .
P1 O5 H5' 109.5 . .
P2 O6 H6' 109.5 . .
C1 N1 C5 119.34(19) . .
C1 N1 Ni1 125.30(16) . .
C5 N1 Ni1 115.15(14) . .
C7 N2 C6 122.98(19) . .
C7 N2 Ni1 118.46(15) . .
C6 N2 Ni1 118.52(15) . .
C24 N3 C20 118.7(2) . .
C24 N3 Ni1 125.95(15) . .
C20 N3 Ni1 114.90(14) . .
C19 N4 C15 116.9(2) . .
C8 N5 C9 120.54(19) . .
C14 N6 C10 116.0(2) . .
N1 C1 C2 122.4(2) . .
N1 C1 H1 118.8 . .
C2 C1 H1 118.8 . .
C3 C2 C1 118.8(2) . .
C3 C2 H2 120.6 . .
C1 C2 H2 120.6 . .
C2 C3 C4 119.3(2) . .
C2 C3 H3 120.4 . .
C4 C3 H3 120.4 . .
C3 C4 C5 119.2(2) . .
C3 C4 H4 120.4 . .
C5 C4 H4 120.4 . .
N1 C5 C4 120.9(2) . .
N1 C5 C6 113.97(19) . .
C4 C5 C6 124.9(2) . .
N2 C6 C9 117.2(2) . .
N2 C6 C5 113.96(19) . .
C9 C6 C5 128.7(2) . .
N2 C7 C8 117.4(2) . .
N2 C7 C20 113.45(19) . .
C8 C7 C20 129.1(2) . .
N5 C8 C7 119.1(2) . .
N5 C8 C15 114.96(19) . .
C7 C8 C15 125.9(2) . .
N5 C9 C6 119.66(19) . .
N5 C9 C10 115.94(19) . .
C6 C9 C10 124.4(2) . .
N6 C10 C11 123.5(2) . .
N6 C10 C9 116.01(19) . .
C11 C10 C9 120.5(2) . .
C10 C11 C12 119.3(2) . .
C10 C11 H11 120.3 . .
C12 C11 H11 120.3 . .
C13 C12 C11 117.9(2) . .
C13 C12 H12 121.0 . .
C11 C12 H12 121.0 . .
C12 C13 C14 119.0(2) . .
C12 C13 H13 120.5 . .
C14 C13 H13 120.5 . .
N6 C14 C13 124.2(2) . .
N6 C14 H14 117.9 . .
C13 C14 H14 117.9 . .
N4 C15 C16 122.7(2) . .
N4 C15 C8 116.6(2) . .
C16 C15 C8 120.6(2) . .
C17 C16 C15 118.7(2) . .
C17 C16 H16 120.7 . .
C15 C16 H16 120.7 . .
C18 C17 C16 119.2(2) . .
C18 C17 H17 120.4 . .
C16 C17 H17 120.4 . .
C17 C18 C19 118.4(2) . .
C17 C18 H18 120.8 . .
C19 C18 H18 120.8 . .
N4 C19 C18 124.1(2) . .
N4 C19 H19 117.9 . .
C18 C19 H19 117.9 . .
N3 C20 C21 121.3(2) . .
N3 C20 C7 113.96(19) . .
C21 C20 C7 124.6(2) . .
C22 C21 C20 119.3(2) . .
C22 C21 H21 120.3 . .
C20 C21 H21 120.3 . .
C23 C22 C21 119.5(2) . .
C23 C22 H22 120.3 . .
C21 C22 H22 120.3 . .
C22 C23 C24 118.4(2) . .
C22 C23 H23 120.8 . .
C24 C23 H23 120.8 . .
N3 C24 C23 122.9(2) . .
N3 C24 H24 118.6 . .
C23 C24 H24 118.6 . .
C26 C25 P2 122.26(16) . .
C26 C25 H25A 106.8 . .
P2 C25 H25A 106.8 . .
C26 C25 H25B 106.8 . .
P2 C25 H25B 106.8 . .
H25A C25 H25B 106.6 . .
C27 C26 C31 119.1(2) . .
C27 C26 C25 122.2(2) . .
C31 C26 C25 118.69(19) . .
C28 C27 C26 121.0(2) . .
C28 C27 H27 119.5 . .
C26 C27 H27 119.5 . .
C29 C28 C27 119.5(2) . .
C29 C28 H28 120.2 . .
C27 C28 H28 120.2 . .
C30 C29 C28 119.7(2) . .
C30 C29 H29 120.2 . .
C28 C29 H29 120.2 . .
C29 C30 C31 121.8(2) . .
C29 C30 H30 119.1 . .
C31 C30 H30 119.1 . .
C30 C31 C26 118.8(2) . .
C30 C31 C32 122.2(2) . .
C26 C31 C32 119.0(2) . .
C31 C32 P1 121.29(16) . 2_556
C31 C32 H32A 107.0 . .
P1 C32 H32A 107.0 2_556 .
C31 C32 H32B 107.0 . .
P1 C32 H32B 107.0 2_556 .
H32A C32 H32B 106.7 . .

loop_
_geom_bond_atom_site_label_1
_geom_bond_atom_site_label_2
_geom_bond_distance
_geom_bond_site_symmetry_2
Ni1 O2 1.9920(15) .
Ni1 N2 2.0142(18) .
Ni1 O1 2.0534(14) 2_656
Ni1 O3 2.0891(14) .
Ni1 N3 2.0894(18) .
Ni1 N1 2.0983(18) .
P1 O3 1.5003(15) .
P1 O4 1.5181(15) .
P1 O5 1.5769(15) .
P1 C32 1.805(2) 2_556
P2 O1 1.4975(15) .
P2 O2 1.5080(15) .
P2 O6 1.5813(15) .
P2 C25 1.815(2) .
O1 Ni1 2.0534(14) 2_656
O5 H5' 0.8200 .
O6 H6' 0.8200 .
N1 C1 1.337(3) .
N1 C5 1.354(3) .
N2 C7 1.334(3) .
N2 C6 1.338(3) .
N3 C24 1.336(3) .
N3 C20 1.361(3) .
N4 C19 1.339(3) .
N4 C15 1.348(3) .
N5 C8 1.338(3) .
N5 C9 1.342(3) .
N6 C14 1.340(3) .
N6 C10 1.351(3) .
C1 C2 1.383(3) .
C1 H1 0.9300 .
C2 C3 1.380(3) .
C2 H2 0.9300 .
C3 C4 1.387(3) .
C3 H3 0.9300 .
C4 C5 1.393(3) .
C4 H4 0.9300 .
C5 C6 1.491(3) .
C6 C9 1.404(3) .
C7 C8 1.416(3) .
C7 C20 1.489(3) .
C8 C15 1.483(3) .
C9 C10 1.489(3) .
C10 C11 1.382(3) .
C11 C12 1.386(3) .
C11 H11 0.9300 .
C12 C13 1.381(3) .
C12 H12 0.9300 .
C13 C14 1.384(3) .
C13 H13 0.9300 .
C14 H14 0.9300 .
C15 C16 1.393(3) .
C16 C17 1.386(3) .
C16 H16 0.9300 .
C17 C18 1.374(3) .
C17 H17 0.9300 .
C18 C19 1.381(3) .
C18 H18 0.9300 .
C19 H19 0.9300 .
C20 C21 1.388(3) .
C21 C22 1.385(3) .
C21 H21 0.9300 .
C22 C23 1.382(3) .
C22 H22 0.9300 .
C23 C24 1.390(3) .
C23 H23 0.9300 .
C24 H24 0.9300 .
C25 C26 1.514(3) .
C25 H25A 0.9700 .
C25 H25B 0.9700 .
C26 C27 1.396(3) .
C26 C31 1.409(3) .
C27 C28 1.389(3) .
C27 H27 0.9300 .
C28 C29 1.386(3) .
C28 H28 0.9300 .
C29 C30 1.383(3) .
C29 H29 0.9300 .
C30 C31 1.385(3) .
C30 H30 0.9300 .
C31 C32 1.517(3) .
C32 P1 1.805(2) 2_556
C32 H32A 0.9700 .
C32 H32B 0.9700 .

loop_
_geom_torsion_atom_site_label_1
_geom_torsion_atom_site_label_2
_geom_torsion_atom_site_label_3
_geom_torsion_atom_site_label_4
_geom_torsion
_geom_torsion_site_symmetry_1
_geom_torsion_site_symmetry_4
O2 P2 O1 Ni1 -48.24(18) . 2_656
O6 P2 O1 Ni1 -173.36(13) . 2_656
C25 P2 O1 Ni1 71.37(17) . 2_656
O1 P2 O2 Ni1 -53.5(2) . .
O6 P2 O2 Ni1 69.7(2) . .
C25 P2 O2 Ni1 -177.24(17) . .
N2 Ni1 O2 P2 -168.3(6) . .
O1 Ni1 O2 P2 81.56(18) 2_656 .
O3 Ni1 O2 P2 -103.08(18) . .
N3 Ni1 O2 P2 -12.4(2) . .
N1 Ni1 O2 P2 168.29(18) . .
O4 P1 O3 Ni1 53.78(14) . .
O5 P1 O3 Ni1 176.36(10) . .
C32 P1 O3 Ni1 -67.19(14) 2_556 .
O2 Ni1 O3 P1 6.39(12) . .
N2 Ni1 O3 P1 -178.47(13) . .
O1 Ni1 O3 P1 149.2(4) 2_656 .
N3 Ni1 O3 P1 -100.49(12) . .
N1 Ni1 O3 P1 103.48(13) . .
O2 Ni1 N1 C1 4.57(17) . .
N2 Ni1 N1 C1 -173.27(18) . .
O1 Ni1 N1 C1 97.95(17) 2_656 .
O3 Ni1 N1 C1 -87.54(17) . .
N3 Ni1 N1 C1 -173.83(16) . .
O2 Ni1 N1 C5 179.21(14) . .
N2 Ni1 N1 C5 1.37(14) . .
O1 Ni1 N1 C5 -87.41(14) 2_656 .
O3 Ni1 N1 C5 87.10(14) . .
N3 Ni1 N1 C5 0.8(3) . .
O2 Ni1 N2 C7 148.7(6) . .
O1 Ni1 N2 C7 -100.87(15) 2_656 .
O3 Ni1 N2 C7 83.23(15) . .
N3 Ni1 N2 C7 -7.73(15) . .
N1 Ni1 N2 C7 172.51(16) . .
O2 Ni1 N2 C6 -28.9(8) . .
O1 Ni1 N2 C6 81.45(15) 2_656 .
O3 Ni1 N2 C6 -94.46(15) . .
N3 Ni1 N2 C6 174.59(16) . .
N1 Ni1 N2 C6 -5.18(15) . .
O2 Ni1 N3 C24 11.18(18) . .
N2 Ni1 N3 C24 -171.04(18) . .
O1 Ni1 N3 C24 -83.62(17) 2_656 .
O3 Ni1 N3 C24 103.57(17) . .
N1 Ni1 N3 C24 -170.48(16) . .
O2 Ni1 N3 C20 -176.79(13) . .
N2 Ni1 N3 C20 0.99(14) . .
O1 Ni1 N3 C20 88.41(14) 2_656 .
O3 Ni1 N3 C20 -84.40(14) . .
N1 Ni1 N3 C20 1.6(3) . .
C5 N1 C1 C2 -0.9(3) . .
Ni1 N1 C1 C2 173.58(16) . .
N1 C1 C2 C3 -0.3(3) . .
C1 C2 C3 C4 0.5(3) . .
C2 C3 C4 C5 0.3(3) . .
C1 N1 C5 C4 1.8(3) . .
Ni1 N1 C5 C4 -173.22(16) . .
C1 N1 C5 C6 177.07(18) . .
Ni1 N1 C5 C6 2.1(2) . .
C3 C4 C5 N1 -1.5(3) . .
C3 C4 C5 C6 -176.3(2) . .
C7 N2 C6 C9 7.1(3) . .
Ni1 N2 C6 C9 -175.37(14) . .
C7 N2 C6 C5 -169.83(18) . .
Ni1 N2 C6 C5 7.7(2) . .
N1 C5 C6 N2 -6.3(3) . .
C4 C5 C6 N2 168.8(2) . .
N1 C5 C6 C9 177.3(2) . .
C4 C5 C6 C9 -7.6(3) . .
C6 N2 C7 C8 8.8(3) . .
Ni1 N2 C7 C8 -168.78(14) . .
C6 N2 C7 C20 -169.96(18) . .
Ni1 N2 C7 C20 12.5(2) . .
C9 N5 C8 C7 7.0(3) . .
C9 N5 C8 C15 -169.97(19) . .
N2 C7 C8 N5 -16.1(3) . .
C20 C7 C8 N5 162.4(2) . .
N2 C7 C8 C15 160.5(2) . .
C20 C7 C8 C15 -20.9(3) . .
C8 N5 C9 C6 9.3(3) . .
C8 N5 C9 C10 -172.05(19) . .
N2 C6 C9 N5 -16.4(3) . .
C5 C6 C9 N5 159.9(2) . .
N2 C6 C9 C10 165.0(2) . .
C5 C6 C9 C10 -18.7(3) . .
C14 N6 C10 C11 0.6(3) . .
C14 N6 C10 C9 -179.0(2) . .
N5 C9 C10 N6 128.7(2) . .
C6 C9 C10 N6 -52.7(3) . .
N5 C9 C10 C11 -51.0(3) . .
C6 C9 C10 C11 127.6(2) . .
N6 C10 C11 C12 1.4(4) . .
C9 C10 C11 C12 -178.9(2) . .
C10 C11 C12 C13 -2.4(3) . .
C11 C12 C13 C14 1.5(4) . .
C10 N6 C14 C13 -1.7(4) . .
C12 C13 C14 N6 0.6(4) . .
C19 N4 C15 C16 0.5(3) . .
C19 N4 C15 C8 -176.4(2) . .
N5 C8 C15 N4 138.5(2) . .
C7 C8 C15 N4 -38.3(3) . .
N5 C8 C15 C16 -38.5(3) . .
C7 C8 C15 C16 144.7(2) . .
N4 C15 C16 C17 -1.3(4) . .
C8 C15 C16 C17 175.5(2) . .
C15 C16 C17 C18 1.0(4) . .
C16 C17 C18 C19 0.1(4) . .
C15 N4 C19 C18 0.7(4) . .
C17 C18 C19 N4 -1.0(4) . .
C24 N3 C20 C21 2.0(3) . .
Ni1 N3 C20 C21 -170.63(15) . .
C24 N3 C20 C7 177.60(18) . .
Ni1 N3 C20 C7 4.9(2) . .
N2 C7 C20 N3 -11.1(3) . .
C8 C7 C20 N3 170.3(2) . .
N2 C7 C20 C21 164.29(19) . .
C8 C7 C20 C21 -14.3(3) . .
N3 C20 C21 C22 -1.9(3) . .
C7 C20 C21 C22 -177.02(19) . .
C20 C21 C22 C23 0.4(3) . .
C21 C22 C23 C24 1.0(3) . .
C20 N3 C24 C23 -0.6(3) . .
Ni1 N3 C24 C23 171.18(15) . .
C22 C23 C24 N3 -0.9(3) . .
O1 P2 C25 C26 47.7(2) . .
O2 P2 C25 C26 176.02(16) . .
O6 P2 C25 C26 -67.78(19) . .
P2 C25 C26 C27 7.1(3) . .
P2 C25 C26 C31 -172.56(16) . .
C31 C26 C27 C28 0.4(3) . .
C25 C26 C27 C28 -179.2(2) . .
C26 C27 C28 C29 1.1(3) . .
C27 C28 C29 C30 -1.3(3) . .
C28 C29 C30 C31 -0.1(3) . .
C29 C30 C31 C26 1.7(3) . .
C29 C30 C31 C32 -177.2(2) . .
C27 C26 C31 C30 -1.8(3) . .
C25 C26 C31 C30 177.83(19) . .
C27 C26 C31 C32 177.13(19) . .
C25 C26 C31 C32 -3.2(3) . .
C30 C31 C32 P1 -3.6(3) . 2_556
C26 C31 C32 P1 177.45(16) . 2_556
